data_2204275
loop_
_publ_author_name
'Fu, Yun-Long'
'Ren, Jia-Lin'
'Ng, Seik Weng'

_publ_section_title
;
 The 1:1 adduct of cobalt(II) terephthalate with
 <i>N,N</i>-dimethylformamide
;
_journal_issue 10
_journal_name_full 'Acta Crystallographica Section E'
_journal_page_first m1507
_journal_page_last m1509
_journal_paper_doi 10.1107/S1600536804023384
_journal_volume 60
_journal_year 2004
_chemical_formula_iupac '[Co (C8 H4 O4) (C3 H7 N O)]'
_chemical_formula_moiety 'C8 H4 O4, C3 H7 N O, Co'
_chemical_formula_sum 'C11 H11 Co N O5'
_chemical_formula_weight 296.14
_chemical_name_systematic
;
poly[cobalt(II)-\m~2~-N,N-dimethylformamide-\k^2^O:O-\m~4~-terephthalato-
\k^4^O:O':O'':O''']
;
_space_group_IT_number 74
_symmetry_cell_setting orthorhombic
_symmetry_space_group_name_Hall '-I 2b 2'
_symmetry_space_group_name_H-M 'I m m a'
_atom_sites_solution_hydrogens geom
_atom_sites_solution_primary direct
_atom_sites_solution_secondary difmap
_audit_creation_method SHELXL-97
_cell_angle_alpha 90.00
_cell_angle_beta 90.00
_cell_angle_gamma 90.00
_cell_formula_units_Z 4
_cell_length_a 19.2580(10)
_cell_length_b 7.2459(4)
_cell_length_c 8.8593(5)
_cell_measurement_reflns_used 4989
_cell_measurement_temperature 295(2)
_cell_measurement_theta_max 28.1
_cell_measurement_theta_min 2.5
_cell_volume 1236.24(12)
_computing_cell_refinement 'SAINT (Bruker, 2002)'
_computing_data_collection 'SMART (Bruker, 2002)'
_computing_data_reduction SAINT
_computing_molecular_graphics 'ORTEPII (Johnson, 1976)'
_computing_publication_material SHELXL97
_computing_structure_refinement 'SHELXL97 (Sheldrick, 1997)'
_computing_structure_solution 'SHELXS97 (Sheldrick, 1997)'
_diffrn_ambient_temperature 295(2)
_diffrn_measured_fraction_theta_full 0.987
_diffrn_measured_fraction_theta_max 0.987
_diffrn_measurement_device_type 'Bruker APEX area-detector'
_diffrn_measurement_method '\f and \w'
_diffrn_radiation_monochromator graphite
_diffrn_radiation_source 'fine-focus sealed tube'
_diffrn_radiation_type MoK\a
_diffrn_radiation_wavelength 0.71073
_diffrn_reflns_av_R_equivalents 0.0185
_diffrn_reflns_av_sigmaI/netI 0.0128
_diffrn_reflns_limit_h_max 24
_diffrn_reflns_limit_h_min -24
_diffrn_reflns_limit_k_max 9
_diffrn_reflns_limit_k_min -9
_diffrn_reflns_limit_l_max 11
_diffrn_reflns_limit_l_min -11
_diffrn_reflns_number 6527
_diffrn_reflns_theta_full 27.49
_diffrn_reflns_theta_max 27.49
_diffrn_reflns_theta_min 2.11
_diffrn_standards_decay_% 0
_diffrn_standards_interval_count 0
_diffrn_standards_interval_time 0
_diffrn_standards_number 0
_exptl_absorpt_coefficient_mu 1.400
_exptl_absorpt_correction_T_max 0.629
_exptl_absorpt_correction_T_min 0.536
_exptl_absorpt_correction_type multi-scan
_exptl_absorpt_process_details '(SADABS; Bruker, 2002)'
_exptl_crystal_colour Pink
_exptl_crystal_density_diffrn 1.591
_exptl_crystal_density_method 'not measured'
_exptl_crystal_description Prism
_exptl_crystal_F_000 604
_exptl_crystal_size_max 0.39
_exptl_crystal_size_mid 0.38
_exptl_crystal_size_min 0.33
_refine_diff_density_max 0.688
_refine_diff_density_min -0.778
_refine_ls_extinction_method none
_refine_ls_goodness_of_fit_ref 1.039
_refine_ls_hydrogen_treatment constr
_refine_ls_matrix_type full
_refine_ls_number_parameters 63
_refine_ls_number_reflns 789
_refine_ls_number_restraints 3
_refine_ls_restrained_S_all 1.148
_refine_ls_R_factor_all 0.0322
_refine_ls_R_factor_gt 0.0318
_refine_ls_shift/su_max 0.001
_refine_ls_shift/su_mean 0.000
_refine_ls_structure_factor_coef Fsqd
_refine_ls_weighting_details 'calc w = 1/[\s^2^(Fo^2^)+(0.064P)^2^+1.9208P] where P = (Fo^2^+2Fc^2^)/3'
_refine_ls_weighting_scheme calc
_refine_ls_wR_factor_gt 0.0927
_refine_ls_wR_factor_ref 0.0933
_reflns_number_gt 781
_reflns_number_total 789
_reflns_threshold_expression I>2\s(I)
_cod_data_source_file bt6522.cif
_cod_data_source_block I
_cod_depositor_comments
;
The following automatic conversions were performed:
'_symmetry_cell_setting' value 'Orthorhombic' changed to 'orthorhombic'
according to '/home/saulius/struct/CIF-dictionaries/cif_core.dic'
dictionary named 'cif_core.dic' version 2.4.1 from 2010-06-29.

Automatic conversion script
Id: cif_fix_enum 1527 2010-12-29 10:47:43Z saulius 

The following automatic conversions were performed:

'_symmetry_cell_setting' value 'Orthorhombic' changed to
'orthorhombic' according to
/home/saulius/struct/CIF-dictionaries/cif_core.dic dictionary named
'cif_core.dic' version 2.4.1 from 2010-06-29.

Automatic conversion script
Id: cif_fix_values 1715 2011-07-08 13:25:40Z adriana 
;
_cod_original_cell_volume 1236.30(10)
_cod_database_code 2204275
_cod_database_fobs_code 2204275

loop_
_symmetry_equiv_pos_as_xyz
'x, y, z'
'-x, -y+1/2, z'
'x, -y, -z'
'-x, y+1/2, -z'
'x+1/2, y+1/2, z+1/2'
'-x+1/2, -y+1, z+1/2'
'x+1/2, -y+1/2, -z+1/2'
'-x+1/2, y+1, -z+1/2'
'-x, -y, -z'
'x, y-1/2, -z'
'-x, y, z'
'x, -y-1/2, z'
'-x+1/2, -y+1/2, -z+1/2'
'x+1/2, y, -z+1/2'
'-x+1/2, y+1/2, z+1/2'
'x+1/2, -y, z+1/2'

loop_
_atom_site_label
_atom_site_fract_x
_atom_site_fract_y
_atom_site_fract_z
_atom_site_U_iso_or_equiv
_atom_site_adp_type
_atom_site_calc_flag
_atom_site_refinement_flags
_atom_site_occupancy
_atom_site_disorder_assembly
_atom_site_disorder_group
_atom_site_type_symbol
Co1 0.5000 0.5000 0.5000 0.0164(2) Uani d S 1 . . Co
O1 0.42210(10) 0.5959(2) 0.3647(2) 0.0346(4) Uani d . 1 . . O
O2 0.5000 0.7500 0.6379(3) 0.0273(6) Uani d S 1 . . O
N1 0.5000 0.7500 0.8946(4) 0.0490(10) Uani d SD 1 . . N
C1 0.39430(10) 0.7500 0.3467(3) 0.0263(6) Uani d S 1 . . C
C2 0.3194(2) 0.7500 0.2961(4) 0.0295(6) Uani d S 1 . . C
C3 0.28420(10) 0.5864(3) 0.2736(4) 0.0536(8) Uani d . 1 . . C
C4 0.5269(4) 0.7500 0.7581(7) 0.0330(10) Uani d SPD 0.50 A 1 C
C5 0.5297(6) 0.7500 1.0370(9) 0.072(4) Uani d SPD 0.50 A 1 C
C6 0.4261(5) 0.7500 0.8993(11) 0.086(4) Uani d SPD 0.50 A 1 C
H3 0.3067 0.4748 0.2905 0.064 Uiso calc R 1 . . H
H4 0.5752 0.7500 0.7556 0.039 Uiso calc SPR 0.50 A 1 H
H5a 0.5770 0.7909 1.0300 0.108 Uiso calc PR 0.25 A 1 H
H5b 0.5285 0.6273 1.0778 0.108 Uiso calc PR 0.25 A 1 H
H5c 0.5042 0.8317 1.1017 0.108 Uiso calc PR 0.25 A 1 H
H6a 0.4108 0.7025 0.9948 0.129 Uiso calc PR 0.25 A 1 H
H6b 0.4084 0.6737 0.8195 0.129 Uiso calc PR 0.25 A 1 H
H6c 0.4094 0.8738 0.8867 0.129 Uiso calc PR 0.25 A 1 H

loop_
_atom_site_aniso_label
_atom_site_aniso_U_11
_atom_site_aniso_U_22
_atom_site_aniso_U_33
_atom_site_aniso_U_12
_atom_site_aniso_U_13
_atom_site_aniso_U_23
Co1 0.0121(3) 0.0171(3) 0.0200(3) 0.000 0.000 0.0011(2)
O1 0.0257(7) 0.0282(8) 0.0499(9) 0.0034(6) -0.0197(7) -0.0004(7)
O2 0.043(2) 0.0190(10) 0.0200(10) 0.000 0.000 0.000
N1 0.090(4) 0.036(2) 0.022(2) 0.000 0.000 0.000
C1 0.0200(10) 0.0280(10) 0.0310(10) 0.000 -0.0111(11) 0.000
C2 0.0220(10) 0.0260(10) 0.041(2) 0.000 -0.0145(11) 0.000
C3 0.0310(10) 0.0240(10) 0.106(2) 0.0030(10) -0.033(2) 0.0030(10)
C4 0.046(3) 0.022(2) 0.030(3) 0.000 -0.009(2) 0.000
C5 0.130(10) 0.052(5) 0.032(3) 0.000 -0.019(5) 0.000
C6 0.150(10) 0.069(7) 0.040(5) 0.000 0.030(6) 0.000

loop_
_atom_type_symbol
_atom_type_description
_atom_type_scat_dispersion_real
_atom_type_scat_dispersion_imag
_atom_type_scat_source
C C 0.0033 0.0016 'International Tables Vol C Tables 4.2.6.8 and 6.1.1.4'
H H 0.0000 0.0000 'International Tables Vol C Tables 4.2.6.8 and 6.1.1.4'
N N 0.0061 0.0033 'International Tables Vol C Tables 4.2.6.8 and 6.1.1.4'
O O 0.0106 0.0060 'International Tables Vol C Tables 4.2.6.8 and 6.1.1.4'
Co Co 0.3494 0.9721 'International Tables Vol C Tables 4.2.6.8 and 6.1.1.4'

loop_
_geom_angle_atom_site_label_1
_geom_angle_atom_site_label_2
_geom_angle_atom_site_label_3
_geom_angle_site_symmetry_1
_geom_angle_site_symmetry_3
_geom_angle
_geom_angle_publ_flag
O1 Co1 O1 . 3_566 85.50(10) yes
O1 Co1 O2 . . 92.60(10) yes
O1 Co1 O1 . 9_666 180 yes
O1 Co1 O1 . 11_655 94.60(10) yes
O1 Co1 O2 . 9_666 87.40(10) yes
O1 Co1 O1 3_566 9_666 94.60(10) no
O1 Co1 O1 3_566 11_655 180 no
O1 Co1 O2 3_566 . 87.40(10) no
O1 Co1 O2 3_566 9_666 92.60(10) no
O1 Co1 O1 9_666 11_655 85.50(10) no
O1 Co1 O2 9_666 . 87.40(10) no
O1 Co1 O2 9_666 9_666 92.60(10) no
O1 Co1 O2 11_655 . 92.60(10) no
O1 Co1 O2 11_655 9_666 87.40(10) no
O2 Co1 O2 9_666 . 180 yes
C1 O1 Co1 . . 134.0(2) no
C4 O2 Co1 . . 120.20(10) no
C4 O2 Co1 2_665 . 120.20(10) no
C4 O2 Co1 . 2_665 120.20(10) no
C4 O2 Co1 2_665 2_665 120.20(10) no
Co1 O2 Co1 . 2_665 112.00(10) no
C4 N1 C5 . . 132.4(6) no
C4 N1 C6 . . 114.9(6) no
C5 N1 C6 . . 112.7(7) no
O1 C1 O1 12_575 . 126.8(3) no
O1 C1 C2 12_575 . 116.60(10) no
O1 C1 C2 . . 116.60(10) no
C3 C2 C3 . 12_575 118.4(3) no
C3 C2 C1 . . 120.80(10) no
C3 C2 C1 12_575 . 120.80(10) no
C3 C3 C2 8_545 . 120.80(10) no
C3 C3 H3 8_545 . 119.6 no
C2 C3 H3 . . 119.6 no
O2 C4 N1 . . 130.8(6) no
O2 C4 H4 . . 114.6 no
N1 C4 H4 . . 114.6 no
N1 C5 H5a . . 109.5 no
N1 C5 H5b . . 109.5 no
N1 C5 H5c . . 109.5 no
N1 C6 H6a . . 109.5 no
N1 C6 H6b . . 109.5 no
N1 C6 H6c . . 109.5 no

loop_
_geom_bond_atom_site_label_1
_geom_bond_atom_site_label_2
_geom_bond_site_symmetry_2
_geom_bond_distance
_geom_bond_publ_flag
Co1 O1 . 2.0420(10) yes
Co1 O1 3_566 2.0420(10) no
Co1 O1 9_666 2.0420(10) no
Co1 O1 11_655 2.0420(10) no
Co1 O2 . 2.185(2) yes
Co1 O2 9_666 2.185(2) no
O1 C1 . 1.249(2) no
O2 C4 . 1.184(7) no
O2 C4 2_665 1.184(7) no
N1 C4 2_665 1.316(6) no
N1 C4 . 1.316(6) no
N1 C5 . 1.385(7) no
N1 C5 2_665 1.385(7) no
N1 C6 2_665 1.423(9) no
N1 C6 . 1.423(9) no
C1 O1 12_575 1.249(2) no
C1 C2 . 1.510(4) no
C2 C3 . 1.380(3) no
C2 C3 12_575 1.380(3) no
C3 C3 8_545 1.382(4) no
C3 H3 . 0.93 no
C4 H4 . 0.93 no
C5 H5a . 0.96 no
C5 H5b . 0.96 no
C5 H5c . 0.96 no
C6 H6a . 0.96 no
C6 H6b . 0.96 no
C6 H6c . 0.96 no

loop_
_geom_torsion_atom_site_label_1
_geom_torsion_atom_site_label_2
_geom_torsion_atom_site_label_3
_geom_torsion_atom_site_label_4
_geom_torsion_site_symmetry_1
_geom_torsion_site_symmetry_4
_geom_torsion
_geom_torsion_publ_flag
O1 Co1 O1 C1 11_655 . -80.4(3) no
O1 Co1 O1 C1 3_566 . 99.6(3) no
O2 Co1 O1 C1 9_666 . -167.6(3) no
O2 Co1 O1 C1 . . 12.4(3) no
O1 Co1 O2 C4 11_655 . -102.2(4) no
O1 Co1 O2 C4 . . 163.1(4) no
O1 Co1 O2 C4 9_666 . -16.9(4) no
O1 Co1 O2 C4 3_566 . 77.8(4) no
O1 Co1 O2 C4 11_655 2_665 -163.1(4) no
O1 Co1 O2 C4 . 2_665 102.2(4) no
O1 Co1 O2 C4 9_666 2_665 -77.8(4) no
O1 Co1 O2 C4 3_566 2_665 16.9(4) no
O1 Co1 O2 Co1 11_655 2_665 47.34(5) no
O1 Co1 O2 Co1 . 2_665 -47.34(5) no
O1 Co1 O2 Co1 9_666 2_665 132.70(10) no
O1 Co1 O2 Co1 3_566 2_665 -132.70(10) no
Co1 O1 C1 O1 . 12_575 29.3(5) no
Co1 O1 C1 C2 . . -151.4(2) no
O1 C1 C2 C3 12_575 . -179.8(3) no
O1 C1 C2 C3 . . 0.9(5) no
O1 C1 C2 C3 12_575 12_575 -0.9(5) no
O1 C1 C2 C3 . 12_575 179.8(3) no
C3 C2 C3 C3 12_575 8_545 1.5(8) no
C1 C2 C3 C3 . 8_545 -179.6(4) no
C4 O2 C4 N1 2_665 . 0.0 no
Co1 O2 C4 N1 . . -106.4(2) no
Co1 O2 C4 N1 2_665 . 106.4(2) no
C4 N1 C4 O2 2_665 . 0.0 no
C5 N1 C4 O2 . . 180 no
C6 N1 C4 O2 2_665 . 180 no
C6 N1 C4 O2 . . 0 no
